data_7022085
loop_
_publ_author_name
'Armstrong, Jennifer A.'
'Williams, Edward R.'
'Weller, Mark T.'

_publ_section_title
;
 Manganese(III) fluorophosphate frameworks.
;
_journal_issue 6
_journal_name_full 'Dalton transactions (Cambridge, England : 2003)'
_journal_page_first 2302
_journal_page_last 2308
_journal_paper_doi 10.1039/c2dt31611k
_journal_volume 42
_journal_year 2013
_chemical_formula_sum 'F3 H4 Mn N O3 P'
_chemical_formula_weight 208.95
_space_group_IT_number 14
_symmetry_cell_setting monoclinic
_symmetry_space_group_name_Hall '-P 2yn'
_symmetry_space_group_name_H-M 'P 1 21/n 1'
_atom_sites_solution_hydrogens geom
_atom_sites_solution_primary direct
_atom_sites_solution_secondary difmap
_audit_creation_method SHELXL-97
_audit_update_record
;
2012-06-07 # Formatted by publCIF
;
_cell_angle_alpha 90.00
_cell_angle_beta 107.501(3)
_cell_angle_gamma 90.00
_cell_formula_units_Z 4
_cell_length_a 5.3999(2)
_cell_length_b 13.1644(6)
_cell_length_c 7.4117(3)
_cell_measurement_reflns_used 8098
_cell_measurement_temperature 120(2)
_cell_measurement_theta_max 27.48
_cell_measurement_theta_min 2.91
_cell_volume 502.48(4)
_computing_structure_refinement 'SHELXL-97 (Sheldrick, 2008)'
_diffrn_ambient_temperature 120(2)
_diffrn_detector_area_resol_mean '4096x4096pixels / 62x62mm'
_diffrn_measured_fraction_theta_full 0.993
_diffrn_measured_fraction_theta_max 0.993
_diffrn_measurement_device_type 'Bruker-Nonius APEX II CCD camera on \k-goniostat'
_diffrn_measurement_method '\f & \w scans'
_diffrn_radiation_monochromator '10cm confocal mirrors'
_diffrn_radiation_source 'Bruker-Nonius FR591 rotating anode'
_diffrn_radiation_type MoK\a
_diffrn_radiation_wavelength 0.71073
_diffrn_reflns_av_R_equivalents 0.0561
_diffrn_reflns_av_sigmaI/netI 0.0356
_diffrn_reflns_limit_h_max 7
_diffrn_reflns_limit_h_min -6
_diffrn_reflns_limit_k_max 17
_diffrn_reflns_limit_k_min -17
_diffrn_reflns_limit_l_max 9
_diffrn_reflns_limit_l_min -9
_diffrn_reflns_number 6305
_diffrn_reflns_theta_full 27.52
_diffrn_reflns_theta_max 27.52
_diffrn_reflns_theta_min 3.09
_exptl_absorpt_coefficient_mu 2.949
_exptl_absorpt_correction_T_max 0.9729
_exptl_absorpt_correction_T_min 0.8976
_exptl_absorpt_correction_type multi-scan
_exptl_crystal_colour brown
_exptl_crystal_density_diffrn 2.762
_exptl_crystal_density_method 'not measured'
_exptl_crystal_description plate
_exptl_crystal_F_000 324
_exptl_crystal_size_max 0.05
_exptl_crystal_size_mid 0.03
_exptl_crystal_size_min 0.01
_refine_diff_density_max 0.413
_refine_diff_density_min -0.501
_refine_diff_density_rms 0.108
_refine_ls_extinction_method none
_refine_ls_goodness_of_fit_ref 0.964
_refine_ls_hydrogen_treatment mixed
_refine_ls_matrix_type full
_refine_ls_number_parameters 101
_refine_ls_number_reflns 1147
_refine_ls_number_restraints 0
_refine_ls_restrained_S_all 0.964
_refine_ls_R_factor_all 0.0342
_refine_ls_R_factor_gt 0.0292
_refine_ls_shift/su_max 0.001
_refine_ls_shift/su_mean 0.000
_refine_ls_structure_factor_coef Fsqd
_refine_ls_weighting_details 'calc w=1/[\s^2^(Fo^2^)+(0.0225P)^2^+1.7630P] where P=(Fo^2^+2Fc^2^)/3'
_refine_ls_weighting_scheme calc
_refine_ls_wR_factor_gt 0.0677
_refine_ls_wR_factor_ref 0.0714
_reflns_number_gt 1038
_reflns_number_total 1147
_reflns_threshold_expression >2\s(I)
_cod_data_source_file c2dt31611k_7.cif
_cod_data_source_block 2010jaa0012_p21nii
_cod_original_sg_symbol_H-M P21/n
_cod_database_code 7022085

loop_
_symmetry_equiv_pos_as_xyz
'x, y, z'
'-x+1/2, y+1/2, -z+1/2'
'-x, -y, -z'
'x-1/2, -y-1/2, z-1/2'

loop_
_atom_site_label
_atom_site_type_symbol
_atom_site_fract_x
_atom_site_fract_y
_atom_site_fract_z
_atom_site_U_iso_or_equiv
_atom_site_adp_type
_atom_site_occupancy
_atom_site_symmetry_multiplicity
_atom_site_calc_flag
_atom_site_refinement_flags
F1 F 0.0950(3) 0.62898(12) 0.9601(2) 0.0129(3) Uani 1 1 d .
O1 O 0.2847(3) 0.39487(14) 0.4472(3) 0.0107(4) Uani 1 1 d .
N1 N 0.4493(5) 0.2973(2) 0.8130(3) 0.0129(5) Uani 1 1 d .
O2 O 0.6481(3) 0.52866(14) 0.8504(2) 0.0112(4) Uani 1 1 d .
H1 H 0.436(8) 0.237(4) 0.816(6) 0.035(12) Uiso 1 1 d .
H2 H 0.600(8) 0.325(3) 0.890(6) 0.031(10) Uiso 1 1 d .
H3 H 0.442(8) 0.308(3) 0.691(7) 0.044(12) Uiso 1 1 d .
H4 H 0.330(9) 0.333(4) 0.838(6) 0.050(13) Uiso 1 1 d .
Mn1 Mn 0.0000 0.5000 0.5000 0.00739(15) Uani 1 2 d S
P1 P 0.55664(12) 0.60340(5) 0.68804(9) 0.00849(17) Uani 1 1 d .
Mn2 Mn 0.0000 0.5000 1.0000 0.00810(16) Uani 1 2 d S
F2 F 0.5889(3) 0.71133(12) 0.7826(2) 0.0133(3) Uani 1 1 d .
F3 F 0.0669(3) 0.44657(11) 0.7416(2) 0.0114(3) Uani 1 1 d .
O3 O 0.2656(3) 0.59982(13) 0.5926(2) 0.0104(4) Uani 1 1 d .

loop_
_atom_site_aniso_label
_atom_site_aniso_U_11
_atom_site_aniso_U_22
_atom_site_aniso_U_33
_atom_site_aniso_U_23
_atom_site_aniso_U_13
_atom_site_aniso_U_12
F1 0.0131(8) 0.0127(7) 0.0113(7) 0.0019(6) 0.0013(6) -0.0014(6)
O1 0.0097(9) 0.0128(9) 0.0113(8) 0.0015(7) 0.0055(7) 0.0018(7)
N1 0.0123(12) 0.0120(12) 0.0132(12) -0.0004(9) 0.0022(9) -0.0008(9)
O2 0.0089(9) 0.0150(9) 0.0097(9) 0.0024(7) 0.0025(7) 0.0002(7)
Mn1 0.0068(3) 0.0091(3) 0.0061(3) 0.00054(18) 0.0017(2) -0.00004(19)
P1 0.0076(3) 0.0103(3) 0.0076(3) -0.0006(2) 0.0023(2) 0.0004(2)
Mn2 0.0075(3) 0.0096(3) 0.0066(3) 0.00087(18) 0.0012(2) -0.00011(19)
F2 0.0133(8) 0.0112(7) 0.0154(8) -0.0031(6) 0.0041(6) -0.0005(6)
F3 0.0123(7) 0.0132(7) 0.0084(7) 0.0021(6) 0.0029(6) 0.0025(6)
O3 0.0079(9) 0.0112(9) 0.0117(9) 0.0003(7) 0.0024(7) 0.0008(7)

loop_
_atom_type_symbol
_atom_type_description
_atom_type_scat_dispersion_real
_atom_type_scat_dispersion_imag
_atom_type_scat_source
N N 0.0061 0.0033 'International Tables Vol C Tables 4.2.6.8 and 6.1.1.4'
H H 0.0000 0.0000 'International Tables Vol C Tables 4.2.6.8 and 6.1.1.4'
O O 0.0106 0.0060 'International Tables Vol C Tables 4.2.6.8 and 6.1.1.4'
F F 0.0171 0.0103 'International Tables Vol C Tables 4.2.6.8 and 6.1.1.4'
P P 0.1023 0.0942 'International Tables Vol C Tables 4.2.6.8 and 6.1.1.4'
Mn Mn 0.3368 0.7283 'International Tables Vol C Tables 4.2.6.8 and 6.1.1.4'

loop_
_geom_angle_atom_site_label_1
_geom_angle_atom_site_label_2
_geom_angle_atom_site_label_3
_geom_angle
_geom_angle_site_symmetry_1
_geom_angle_site_symmetry_3
P1 O1 Mn1 132.98(11) 3_666 .
P1 O2 Mn2 127.77(11) . 1_655
F3 Mn1 F3 180.0 . 3_566
F3 Mn1 O3 89.61(7) . 3_566
F3 Mn1 O3 90.39(7) 3_566 3_566
F3 Mn1 O3 90.39(7) . .
F3 Mn1 O3 89.61(7) 3_566 .
O3 Mn1 O3 180.00(8) 3_566 .
F3 Mn1 O1 89.40(7) . .
F3 Mn1 O1 90.60(7) 3_566 .
O3 Mn1 O1 89.59(7) 3_566 .
O3 Mn1 O1 90.41(7) . .
F3 Mn1 O1 90.60(7) . 3_566
F3 Mn1 O1 89.40(7) 3_566 3_566
O3 Mn1 O1 90.41(7) 3_566 3_566
O3 Mn1 O1 89.59(7) . 3_566
O1 Mn1 O1 180.00(9) . 3_566
O1 P1 O2 115.11(11) 3_666 .
O1 P1 O3 114.06(11) 3_666 .
O2 P1 O3 113.20(10) . .
O1 P1 F2 105.97(10) 3_666 .
O2 P1 F2 105.48(10) . .
O3 P1 F2 101.33(9) . .
F1 Mn2 F1 180.0 3_567 .
F1 Mn2 O2 90.08(7) 3_567 3_667
F1 Mn2 O2 89.92(7) . 3_667
F1 Mn2 O2 89.92(7) 3_567 1_455
F1 Mn2 O2 90.08(7) . 1_455
O2 Mn2 O2 180.0 3_667 1_455
F1 Mn2 F3 88.34(6) 3_567 .
F1 Mn2 F3 91.66(6) . .
O2 Mn2 F3 92.71(7) 3_667 .
O2 Mn2 F3 87.29(7) 1_455 .
F1 Mn2 F3 91.66(6) 3_567 3_567
F1 Mn2 F3 88.34(6) . 3_567
O2 Mn2 F3 87.29(7) 3_667 3_567
O2 Mn2 F3 92.71(7) 1_455 3_567
F3 Mn2 F3 180.000(1) . 3_567
Mn1 F3 Mn2 133.88(8) . .
P1 O3 Mn1 138.39(11) . .

loop_
_geom_bond_atom_site_label_1
_geom_bond_atom_site_label_2
_geom_bond_distance
_geom_bond_site_symmetry_2
F1 Mn2 1.8235(15) .
O1 P1 1.5019(18) 3_666
O1 Mn1 2.1896(18) .
O2 P1 1.5174(19) .
O2 Mn2 1.9277(18) 1_655
Mn1 F3 1.8554(14) .
Mn1 F3 1.8554(14) 3_566
Mn1 O3 1.9138(18) 3_566
Mn1 O3 1.9138(18) .
Mn1 O1 2.1896(18) 3_566
P1 O1 1.5019(18) 3_666
P1 O3 1.5178(19) .
P1 F2 1.5706(16) .
Mn2 F1 1.8235(15) 3_567
Mn2 O2 1.9277(18) 3_667
Mn2 O2 1.9277(18) 1_455
Mn2 F3 2.1701(14) .
Mn2 F3 2.1701(14) 3_567
